data_2223575
loop_
_publ_author_name
'Gowda, B. Thimme'
'Foro, Sabine'
'Suchetan, P. A.'
'Fuess, Hartmut'

_publ_section_title
;
 <i>N</i>-Benzoylbenzenesulfonamide
;
_journal_coeditor_code TK2540
_journal_issue 10
_journal_name_full 'Acta Crystallographica Section E'
_journal_page_first o2516
_journal_paper_doi 10.1107/S1600536809037222
_journal_volume 65
_journal_year 2009
_chemical_formula_iupac 'C13 H11 N O3 S'
_chemical_formula_moiety 'C13 H11 N O3 S'
_chemical_formula_sum 'C13 H11 N O3 S'
_chemical_formula_weight 261.29
_chemical_name_systematic
;
<i>N</i>-Benzoylbenzenesulfonamide
;
_space_group_IT_number 2
_symmetry_cell_setting triclinic
_symmetry_space_group_name_Hall '-P 1'
_symmetry_space_group_name_H-M 'P -1'
_atom_sites_solution_hydrogens geom
_atom_sites_solution_primary direct
_atom_sites_solution_secondary difmap
_audit_creation_method SHELXL97
_cell_angle_alpha 90.187(8)
_cell_angle_beta 99.074(9)
_cell_angle_gamma 99.617(9)
_cell_formula_units_Z 2
_cell_length_a 5.8396(7)
_cell_length_b 10.1780(10)
_cell_length_c 10.4050(10)
_cell_measurement_reflns_used 25
_cell_measurement_temperature 299(2)
_cell_measurement_theta_max 22.9
_cell_measurement_theta_min 4.3
_cell_volume 601.83(11)
_computing_cell_refinement 'CAD-4-PC (Enraf--Nonius, 1996)'
_computing_data_collection 'CAD-4-PC (Enraf--Nonius, 1996)'
_computing_data_reduction 'REDU4 (Stoe & Cie, 1987)'
_computing_molecular_graphics 'PLATON (Spek, 2009)'
_computing_publication_material 'SHELXL97 (Sheldrick, 2008)'
_computing_structure_refinement 'SHELXL97 (Sheldrick, 2008)'
_computing_structure_solution 'SHELXS97 (Sheldrick, 2008)'
_diffrn_ambient_temperature 299(2)
_diffrn_measured_fraction_theta_full 1.000
_diffrn_measured_fraction_theta_max 1.000
_diffrn_measurement_device_type 'Enraf--Nonius CAD-4'
_diffrn_measurement_method \w/2\q
_diffrn_radiation_monochromator graphite
_diffrn_radiation_source 'fine-focus sealed tube'
_diffrn_radiation_type CuK\a
_diffrn_radiation_wavelength 1.54180
_diffrn_reflns_av_R_equivalents 0.011
_diffrn_reflns_av_sigmaI/netI 0.017
_diffrn_reflns_limit_h_max 6
_diffrn_reflns_limit_h_min 0
_diffrn_reflns_limit_k_max 11
_diffrn_reflns_limit_k_min -12
_diffrn_reflns_limit_l_max 12
_diffrn_reflns_limit_l_min -12
_diffrn_reflns_number 2354
_diffrn_reflns_theta_full 66.9
_diffrn_reflns_theta_max 66.9
_diffrn_reflns_theta_min 4.3
_diffrn_standards_decay_% 1.0
_diffrn_standards_interval_time 120
_diffrn_standards_number 3
_exptl_absorpt_coefficient_mu 2.403
_exptl_absorpt_correction_T_max 0.8893
_exptl_absorpt_correction_T_min 0.3796
_exptl_absorpt_correction_type psi-scan
_exptl_absorpt_process_details 'North <i>et al.</i>,  1968'
_exptl_crystal_colour colorless
_exptl_crystal_density_diffrn 1.442
_exptl_crystal_density_method 'not measured'
_exptl_crystal_description 'long plate'
_exptl_crystal_F_000 272
_exptl_crystal_size_max 0.50
_exptl_crystal_size_mid 0.33
_exptl_crystal_size_min 0.05
_refine_diff_density_max 0.65
_refine_diff_density_min -0.36
_refine_ls_extinction_coef 0.024(3)
_refine_ls_extinction_expression Fc^*^=kFc[1+0.001xFc^2^\l^3^/sin(2\q)]^-1/4^
_refine_ls_extinction_method 'SHELXL97 (Sheldrick, 2008)'
_refine_ls_goodness_of_fit_ref 1.18
_refine_ls_hydrogen_treatment mixed
_refine_ls_matrix_type full
_refine_ls_number_parameters 167
_refine_ls_number_reflns 2125
_refine_ls_number_restraints 7
_refine_ls_restrained_S_all 1.19
_refine_ls_R_factor_all 0.058
_refine_ls_R_factor_gt 0.055
_refine_ls_shift/su_max 0.008
_refine_ls_shift/su_mean 0.001
_refine_ls_structure_factor_coef Fsqd
_refine_ls_weighting_details 'calc w=1/[\s^2^(Fo^2^)+(0.0862P)^2^+0.5464P] where P=(Fo^2^+2Fc^2^)/3'
_refine_ls_weighting_scheme calc
_refine_ls_wR_factor_gt 0.169
_refine_ls_wR_factor_ref 0.171
_reflns_number_gt 1962
_reflns_number_total 2125
_reflns_threshold_expression I>2\s(I)
_cod_data_source_file tk2540.cif
_cod_data_source_block I
_cod_database_code 2223575
_cod_database_fobs_code 2223575

loop_
_symmetry_equiv_pos_as_xyz
'x, y, z'
'-x, -y, -z'

loop_
_atom_site_type_symbol
_atom_site_label
_atom_site_fract_x
_atom_site_fract_y
_atom_site_fract_z
_atom_site_U_iso_or_equiv
_atom_site_adp_type
_atom_site_calc_flag
_atom_site_refinement_flags
_atom_site_occupancy
_atom_site_disorder_assembly
_atom_site_disorder_group
C C1 0.3607(5) 0.8198(3) 0.8908(3) 0.0337(6) Uani d . 1 . .
C C2 0.2344(5) 0.9229(3) 0.8901(3) 0.0407(7) Uani d . 1 . .
H H2 0.1021 0.9143 0.9307 0.049 Uiso calc R 1 . .
C C3 0.3058(7) 1.0380(3) 0.8289(4) 0.0539(9) Uani d . 1 . .
H H3 0.2219 1.1081 0.8283 0.065 Uiso calc R 1 . .
C C4 0.5004(7) 1.0503(4) 0.7686(4) 0.0589(10) Uani d . 1 . .
H H4 0.5482 1.1288 0.7274 0.071 Uiso calc R 1 . .
C C5 0.6248(6) 0.9472(4) 0.7688(4) 0.0583(10) Uani d U 1 . .
H H5 0.7553 0.9559 0.7266 0.070 Uiso calc R 1 . .
C C6 0.5584(5) 0.8304(4) 0.8311(3) 0.0470(8) Uani d . 1 . .
H H6 0.6442 0.7611 0.8329 0.056 Uiso calc R 1 . .
C C7 0.0114(5) 0.5480(3) 0.7670(3) 0.0400(7) Uani d . 1 . .
C C8 -0.0390(5) 0.4316(3) 0.6753(3) 0.0368(7) Uani d . 1 . .
C C9 -0.2525(6) 0.4135(4) 0.5908(3) 0.0500(8) Uani d . 1 . .
H H9 -0.3577 0.4717 0.5965 0.060 Uiso calc R 1 . .
C C10 -0.3098(6) 0.3115(4) 0.4997(4) 0.0602(10) Uani d . 1 . .
H H10 -0.4533 0.3009 0.4441 0.072 Uiso calc R 1 . .
C C11 -0.1570(7) 0.2248(4) 0.4897(4) 0.0564(9) Uani d . 1 . .
H H11 -0.1958 0.1557 0.4273 0.068 Uiso calc R 1 . .
C C12 0.0539(7) 0.2408(4) 0.5727(4) 0.0589(10) Uani d . 1 . .
H H12 0.1576 0.1818 0.5664 0.071 Uiso calc R 1 . .
C C13 0.1137(6) 0.3429(4) 0.6649(3) 0.0492(8) Uani d . 1 . .
H H13 0.2571 0.3526 0.7205 0.059 Uiso calc R 1 . .
N N1 0.2045(5) 0.5551(3) 0.8642(3) 0.0436(7) Uani d D 1 . .
H H1N 0.262(7) 0.491(3) 0.882(4) 0.052 Uiso d D 1 . .
O O1 0.4799(5) 0.6424(2) 1.0568(3) 0.0629(8) Uani d . 1 . .
O O2 0.0786(5) 0.6940(3) 1.0349(3) 0.0597(7) Uani d . 1 . .
O O3 -0.1033(4) 0.6374(3) 0.7564(3) 0.0562(7) Uani d . 1 . .
S S1 0.27661(14) 0.67612(7) 0.97654(7) 0.0416(3) Uani d . 1 . .

loop_
_atom_site_aniso_label
_atom_site_aniso_U_11
_atom_site_aniso_U_22
_atom_site_aniso_U_33
_atom_site_aniso_U_12
_atom_site_aniso_U_13
_atom_site_aniso_U_23
C1 0.0246(13) 0.0344(14) 0.0396(15) 0.0060(10) -0.0030(11) -0.0037(11)
C2 0.0305(15) 0.0399(16) 0.0508(18) 0.0101(12) -0.0009(12) -0.0029(13)
C3 0.054(2) 0.0397(17) 0.064(2) 0.0116(15) -0.0085(17) 0.0005(15)
C4 0.057(2) 0.049(2) 0.058(2) -0.0084(16) -0.0088(18) 0.0092(16)
C5 0.0344(17) 0.081(3) 0.054(2) -0.0073(17) 0.0082(15) -0.0003(18)
C6 0.0320(16) 0.059(2) 0.0508(18) 0.0136(14) 0.0041(13) -0.0049(15)
C7 0.0280(15) 0.0441(17) 0.0469(17) 0.0057(12) 0.0030(12) 0.0036(13)
C8 0.0280(14) 0.0415(16) 0.0392(15) 0.0050(11) 0.0013(11) 0.0046(12)
C9 0.0314(16) 0.063(2) 0.0534(19) 0.0125(14) -0.0044(14) -0.0042(16)
C10 0.0408(19) 0.076(3) 0.056(2) 0.0057(17) -0.0116(16) -0.0082(18)
C11 0.061(2) 0.056(2) 0.0469(19) 0.0034(17) -0.0017(16) -0.0092(16)
C12 0.061(2) 0.062(2) 0.055(2) 0.0257(18) -0.0035(17) -0.0090(17)
C13 0.0401(17) 0.056(2) 0.0486(18) 0.0154(14) -0.0082(14) -0.0067(15)
N1 0.0414(15) 0.0331(13) 0.0525(16) 0.0104(11) -0.0086(12) 0.0001(12)
O1 0.0787(18) 0.0431(13) 0.0567(15) 0.0186(12) -0.0293(13) -0.0018(11)
O2 0.0647(16) 0.0593(15) 0.0575(15) 0.0008(12) 0.0278(13) -0.0007(12)
O3 0.0414(13) 0.0604(15) 0.0686(16) 0.0248(11) -0.0031(11) -0.0111(12)
S1 0.0460(5) 0.0348(5) 0.0405(5) 0.0062(3) -0.0023(3) 0.0006(3)

loop_
_atom_type_symbol
_atom_type_description
_atom_type_scat_dispersion_real
_atom_type_scat_dispersion_imag
_atom_type_scat_source
C C 0.0181 0.0091 'International Tables Vol C Tables 4.2.6.8 and 6.1.1.4'
H H 0.0000 0.0000 'International Tables Vol C Tables 4.2.6.8 and 6.1.1.4'
N N 0.0311 0.0180 'International Tables Vol C Tables 4.2.6.8 and 6.1.1.4'
O O 0.0492 0.0322 'International Tables Vol C Tables 4.2.6.8 and 6.1.1.4'
S S 0.3331 0.5567 'International Tables Vol C Tables 4.2.6.8 and 6.1.1.4'

loop_
_geom_angle_atom_site_label_1
_geom_angle_atom_site_label_2
_geom_angle_atom_site_label_3
_geom_angle_site_symmetry_1
_geom_angle_site_symmetry_3
_geom_angle
_geom_angle_publ_flag
C2 C1 C6 . . 121.3(3) ?
C2 C1 S1 . . 119.0(2) ?
C6 C1 S1 . . 119.6(2) ?
C3 C2 C1 . . 119.4(3) ?
C3 C2 H2 . . 120.3 ?
C1 C2 H2 . . 120.3 ?
C4 C3 C2 . . 120.3(3) ?
C4 C3 H3 . . 119.9 ?
C2 C3 H3 . . 119.9 ?
C3 C4 C5 . . 120.2(3) ?
C3 C4 H4 . . 119.9 ?
C5 C4 H4 . . 119.9 ?
C4 C5 C6 . . 120.8(3) ?
C4 C5 H5 . . 119.6 ?
C6 C5 H5 . . 119.6 ?
C1 C6 C5 . . 118.1(3) ?
C1 C6 H6 . . 121.0 ?
C5 C6 H6 . . 121.0 ?
O3 C7 N1 . . 120.1(3) ?
O3 C7 C8 . . 122.6(3) ?
N1 C7 C8 . . 117.2(3) ?
C13 C8 C9 . . 118.2(3) ?
C13 C8 C7 . . 124.8(3) ?
C9 C8 C7 . . 117.0(3) ?
C10 C9 C8 . . 121.0(3) ?
C10 C9 H9 . . 119.5 ?
C8 C9 H9 . . 119.5 ?
C9 C10 C11 . . 120.4(3) ?
C9 C10 H10 . . 119.8 ?
C11 C10 H10 . . 119.8 ?
C10 C11 C12 . . 119.4(3) ?
C10 C11 H11 . . 120.3 ?
C12 C11 H11 . . 120.3 ?
C11 C12 C13 . . 120.8(3) ?
C11 C12 H12 . . 119.6 ?
C13 C12 H12 . . 119.6 ?
C12 C13 C8 . . 120.2(3) ?
C12 C13 H13 . . 119.9 ?
C8 C13 H13 . . 119.9 ?
C7 N1 S1 . . 122.6(2) ?
C7 N1 H1N . . 120(3) ?
S1 N1 H1N . . 114(3) ?
O2 S1 O1 . . 119.09(18) ?
O2 S1 N1 . . 110.97(15) ?
O1 S1 N1 . . 103.63(14) ?
O2 S1 C1 . . 108.38(15) ?
O1 S1 C1 . . 109.23(15) ?
N1 S1 C1 . . 104.55(14) ?

loop_
_geom_bond_atom_site_label_1
_geom_bond_atom_site_label_2
_geom_bond_site_symmetry_2
_geom_bond_distance
_geom_bond_publ_flag
C1 C2 . 1.379(4) ?
C1 C6 . 1.384(4) ?
C1 S1 . 1.756(3) ?
C2 C3 . 1.370(5) ?
C2 H2 . 0.9300 ?
C3 C4 . 1.370(6) ?
C3 H3 . 0.9300 ?
C4 C5 . 1.373(6) ?
C4 H4 . 0.9300 ?
C5 C6 . 1.383(5) ?
C5 H5 . 0.9300 ?
C6 H6 . 0.9300 ?
C7 O3 . 1.212(4) ?
C7 N1 . 1.383(4) ?
C7 C8 . 1.479(4) ?
C8 C13 . 1.385(5) ?
C8 C9 . 1.392(4) ?
C9 C10 . 1.366(5) ?
C9 H9 . 0.9300 ?
C10 C11 . 1.370(6) ?
C10 H10 . 0.9300 ?
C11 C12 . 1.373(5) ?
C11 H11 . 0.9300 ?
C12 C13 . 1.375(5) ?
C12 H12 . 0.9300 ?
C13 H13 . 0.9300 ?
N1 S1 . 1.650(3) ?
N1 H1N . 0.79(3) ?
O1 S1 . 1.432(2) ?
O2 S1 . 1.425(3) ?

loop_
_geom_hbond_atom_site_label_D
_geom_hbond_atom_site_label_H
_geom_hbond_atom_site_label_A
_geom_hbond_site_symmetry_A
_geom_hbond_distance_DH
_geom_hbond_distance_HA
_geom_hbond_distance_DA
_geom_hbond_angle_DHA
N1 H1N O1 2_667 0.79(3) 2.22(3) 2.981(4) 163(4)

loop_
_geom_torsion_atom_site_label_1
_geom_torsion_atom_site_label_2
_geom_torsion_atom_site_label_3
_geom_torsion_atom_site_label_4
_geom_torsion_site_symmetry_1
_geom_torsion_site_symmetry_2
_geom_torsion_site_symmetry_3
_geom_torsion_site_symmetry_4
_geom_torsion
_geom_torsion_publ_flag
C6 C1 C2 C3 . . . . 0.1(5) ?
S1 C1 C2 C3 . . . . 176.8(2) ?
C1 C2 C3 C4 . . . . 0.2(5) ?
C2 C3 C4 C5 . . . . 0.1(5) ?
C3 C4 C5 C6 . . . . -0.9(5) ?
C2 C1 C6 C5 . . . . -0.9(5) ?
S1 C1 C6 C5 . . . . -177.5(2) ?
C4 C5 C6 C1 . . . . 1.3(5) ?
O3 C7 C8 C13 . . . . 164.9(3) ?
N1 C7 C8 C13 . . . . -12.2(5) ?
O3 C7 C8 C9 . . . . -12.7(5) ?
N1 C7 C8 C9 . . . . 170.2(3) ?
C13 C8 C9 C10 . . . . -0.3(5) ?
C7 C8 C9 C10 . . . . 177.5(3) ?
C8 C9 C10 C11 . . . . -0.1(6) ?
C9 C10 C11 C12 . . . . 0.3(6) ?
C10 C11 C12 C13 . . . . -0.3(6) ?
C11 C12 C13 C8 . . . . 0.0(6) ?
C9 C8 C13 C12 . . . . 0.3(5) ?
C7 C8 C13 C12 . . . . -177.3(3) ?
O3 C7 N1 S1 . . . . 5.1(4) ?
C8 C7 N1 S1 . . . . -177.7(2) ?
C7 N1 S1 O2 . . . . 49.8(3) ?
C7 N1 S1 O1 . . . . 178.7(3) ?
C7 N1 S1 C1 . . . . -66.9(3) ?
C2 C1 S1 O2 . . . . -0.3(3) ?
C6 C1 S1 O2 . . . . 176.3(2) ?
C2 C1 S1 O1 . . . . -131.5(2) ?
C6 C1 S1 O1 . . . . 45.2(3) ?
C2 C1 S1 N1 . . . . 118.1(2) ?
C6 C1 S1 N1 . . . . -65.2(3) ?

loop_
_cod_related_entry_id
_cod_related_entry_database
_cod_related_entry_code
1 ChemSpider 199907
